data_4349094
loop_
_publ_author_name
'Schmitz, Sebastian'
'van Leusen, Jan'
'Ellern, Arkady'
'K\"ogerler, Paul'
'Monakhov, Kirill Yu.'

_publ_section_title
;
 Thioether-terminated nickel(ii) coordination clusters with {Ni6}
 horseshoe- and {Ni8} rollercoaster-shaped cores
;
_journal_issue 4
_journal_name_full 'Inorganic Chemistry Frontiers'
_journal_page_first 523
_journal_paper_doi 10.1039/C5QI00278H
_journal_volume 3
_journal_year 2016
_chemical_formula_moiety
;
C42 H36 N4 Ni O6, 2(N O3), 4(C H4 O) 
;
_chemical_formula_sum 'C44 H44 N6 Ni O14'
_chemical_formula_weight 939.56
_space_group_crystal_system monoclinic
_space_group_IT_number 14
_space_group_name_Hall '-P 2ybc'
_space_group_name_H-M_alt 'P 1 21/c 1'
_atom_sites_solution_hydrogens mixed
_audit_creation_method SHELXL-2014/7
_audit_update_record
;
2015-12-01 deposited with the CCDC.
2016-01-13 downloaded from the CCDC.
;
_cell_angle_alpha 90
_cell_angle_beta 101.750(2)
_cell_angle_gamma 90
_cell_formula_units_Z 12
_cell_length_a 13.6631(8)
_cell_length_b 55.396(3)
_cell_length_c 17.4219(10)
_cell_measurement_reflns_used 6002
_cell_measurement_temperature 173(2)
_cell_measurement_theta_max 18.92
_cell_measurement_theta_min 2.19
_cell_volume 12910.0(13)
_computing_cell_refinement 'SAINT V7.66A (Bruker AXS, 2013)'
_computing_data_collection 'APEX2 Suite (Bruker AXS, 2013)'
_computing_data_reduction 'SAINT V7.66A (Bruker AXS, 2013)'
_computing_molecular_graphics 'XSHELL (Bruker AXS, 2007)'
_computing_publication_material 'APEX2 Suite (Bruker AXS, 2013)'
_computing_structure_refinement 'SHELXL-2013 (Sheldrick, 2013)'
_computing_structure_solution 'SHELXS-2013 (Sheldrick, 2013)'
_diffrn_ambient_temperature 173(2)
_diffrn_measured_fraction_theta_full 0.999
_diffrn_measured_fraction_theta_max 0.999
_diffrn_measurement_device_type 'Bruker APEX-II CCD'
_diffrn_measurement_method '\f and \w scans'
_diffrn_radiation_type MoK\a
_diffrn_radiation_wavelength 0.71073
_diffrn_reflns_av_R_equivalents 0.1510
_diffrn_reflns_av_unetI/netI 0.1080
_diffrn_reflns_Laue_measured_fraction_full 0.999
_diffrn_reflns_Laue_measured_fraction_max 0.999
_diffrn_reflns_limit_h_max 13
_diffrn_reflns_limit_h_min -13
_diffrn_reflns_limit_k_max 52
_diffrn_reflns_limit_k_min -55
_diffrn_reflns_limit_l_max 17
_diffrn_reflns_limit_l_min -17
_diffrn_reflns_number 63976
_diffrn_reflns_point_group_measured_fraction_full 0.999
_diffrn_reflns_point_group_measured_fraction_max 0.999
_diffrn_reflns_theta_full 20.826
_diffrn_reflns_theta_max 20.826
_diffrn_reflns_theta_min 0.735
_exptl_absorpt_coefficient_mu 0.528
_exptl_absorpt_correction_T_max 0.74
_exptl_absorpt_correction_T_min 0.61
_exptl_absorpt_correction_type multi-scan
_exptl_absorpt_process_details 'Bruker SADABS'
_exptl_crystal_colour red
_exptl_crystal_density_diffrn 1.450
_exptl_crystal_description block
_exptl_crystal_F_000 5880
_exptl_crystal_size_max 0.190
_exptl_crystal_size_mid 0.150
_exptl_crystal_size_min 0.100
_refine_diff_density_max 1.246
_refine_diff_density_min -1.408
_refine_diff_density_rms 0.122
_refine_ls_extinction_method none
_refine_ls_goodness_of_fit_ref 1.025
_refine_ls_hydrogen_treatment constr
_refine_ls_matrix_type full
_refine_ls_number_parameters 1774
_refine_ls_number_reflns 13531
_refine_ls_number_restraints 1614
_refine_ls_restrained_S_all 0.998
_refine_ls_R_factor_all 0.1399
_refine_ls_R_factor_gt 0.1170
_refine_ls_shift/su_max 0.008
_refine_ls_shift/su_mean 0.000
_refine_ls_structure_factor_coef Fsqd
_refine_ls_weighting_details 'w=1/[\s^2^(Fo^2^)+(0.1201P)^2^+216.9637P] where P=(Fo^2^+2Fc^2^)/3'
_refine_ls_weighting_scheme calc
_refine_ls_wR_factor_gt 0.2855
_refine_ls_wR_factor_ref 0.3020
_reflns_Friedel_coverage 0.000
_reflns_number_gt 10525
_reflns_number_total 13531
_reflns_threshold_expression 'I > 2\s(I)'
_cod_data_source_file c5qi00278h2.cif
_cod_data_source_block mon010_sq
_cod_original_cell_volume 12910.1(13)
_cod_original_sg_symbol_H-M 'P 21/c'
_cod_database_code 4349094
_shelx_shelxl_version_number 2014/7
_shelx_space_group_comment
; 
The symmetry employed for this shelxl refinement is uniquely defined 
by the following loop, which should always be used as a source of 
symmetry information in preference to the above space-group names. 
They are only intended as comments. 
;
_shelx_estimated_absorpt_t_min 0.906
_shelx_estimated_absorpt_t_max 0.949

loop_
_space_group_symop_operation_xyz
'x, y, z'
'-x, y+1/2, -z+1/2'
'-x, -y, -z'
'x, -y-1/2, z-1/2'

loop_
_atom_site_label
_atom_site_type_symbol
_atom_site_fract_x
_atom_site_fract_y
_atom_site_fract_z
_atom_site_U_iso_or_equiv
_atom_site_adp_type
_atom_site_occupancy
_atom_site_site_symmetry_order
_atom_site_calc_flag
_atom_site_refinement_flags_posn
_atom_site_refinement_flags_adp
Ni1 Ni 0.76554(11) 0.28339(3) 0.77168(9) 0.0250(4) Uani 1 1 d . .
C1A C 1.0917(10) 0.2331(2) 0.9369(8) 0.0377(19) Uani 1 1 d . U
C2A C 1.1897(10) 0.2257(2) 0.9592(8) 0.042(2) Uani 1 1 d . U
H2A H 1.2387 0.2321 0.9331 0.050 Uiso 1 1 calc R U
C3A C 1.2175(11) 0.2093(2) 1.0182(8) 0.046(2) Uani 1 1 d . U
H3A H 1.2851 0.2042 1.0319 0.055 Uiso 1 1 calc R U
C4A C 1.1505(10) 0.2004(3) 1.0567(8) 0.047(2) Uani 1 1 d . U
H4A H 1.1719 0.1894 1.0985 0.056 Uiso 1 1 calc R U
C5A C 1.0497(10) 0.2070(2) 1.0374(8) 0.043(2) Uani 1 1 d . U
H5A H 1.0026 0.2001 1.0643 0.052 Uiso 1 1 calc R U
C6A C 1.0192(10) 0.2241(2) 0.9766(7) 0.0366(17) Uani 1 1 d . U
C7A C 0.8431(9) 0.2247(2) 0.9798(7) 0.0304(19) Uani 1 1 d . U
H7A H 0.8551 0.2127 1.0196 0.036 Uiso 1 1 calc R U
C8A C 0.7438(9) 0.2331(2) 0.9547(7) 0.0287(16) Uani 1 1 d . U
C9A C 0.6702(9) 0.2228(2) 0.9901(7) 0.0293(18) Uani 1 1 d . U
H9A H 0.6902 0.2113 1.0307 0.035 Uiso 1 1 calc R U
C10A C 0.5698(9) 0.2286(2) 0.9686(7) 0.0299(18) Uani 1 1 d . U
C11A C 0.4893(10) 0.2177(2) 1.0042(7) 0.037(3) Uani 1 1 d . U
H11A H 0.4822 0.2006 0.9905 0.056 Uiso 1 1 calc R U
H11B H 0.4260 0.2261 0.9842 0.056 Uiso 1 1 calc R U
H11C H 0.5070 0.2194 1.0613 0.056 Uiso 1 1 calc R U
C12A C 0.5478(9) 0.2467(2) 0.9113(7) 0.0284(18) Uani 1 1 d . U
H12A H 0.4801 0.2518 0.8970 0.034 Uiso 1 1 calc R U
C13A C 0.6144(9) 0.2577(2) 0.8743(7) 0.0275(16) Uani 1 1 d . U
C14A C 0.7186(9) 0.2514(2) 0.8958(7) 0.0263(16) Uani 1 1 d . U
C15A C 0.5733(10) 0.2756(2) 0.8167(7) 0.0300(19) Uani 1 1 d . U
H15A H 0.5044 0.2793 0.8120 0.036 Uiso 1 1 calc R U
C16A C 0.5708(9) 0.3046(2) 0.7149(7) 0.0328(17) Uani 1 1 d . U
C17A C 0.4705(10) 0.3114(2) 0.7056(8) 0.036(2) Uani 1 1 d . U
H17A H 0.4289 0.3043 0.7369 0.043 Uiso 1 1 calc R U
C18A C 0.4328(10) 0.3287(2) 0.6500(8) 0.039(2) Uani 1 1 d . U
H18A H 0.3646 0.3333 0.6429 0.046 Uiso 1 1 calc R U
C19A C 0.4917(10) 0.3390(2) 0.6059(8) 0.040(2) Uani 1 1 d . U
H19A H 0.4645 0.3508 0.5679 0.048 Uiso 1 1 calc R U
C20A C 0.5882(10) 0.3328(2) 0.6151(8) 0.039(2) Uani 1 1 d . U
H20A H 0.6288 0.3406 0.5844 0.047 Uiso 1 1 calc R U
C21A C 0.6308(10) 0.3150(2) 0.6689(8) 0.0356(17) Uani 1 1 d . U
C22A C 0.4402(9) 0.2323(2) 0.6125(7) 0.0319(18) Uani 1 1 d . U
C23A C 0.3383(9) 0.2299(2) 0.5803(7) 0.034(2) Uani 1 1 d . U
H23A H 0.2898 0.2371 0.6052 0.041 Uiso 1 1 calc R U
C24A C 0.3092(10) 0.2169(2) 0.5121(7) 0.036(2) Uani 1 1 d . U
H24A H 0.2403 0.2154 0.4890 0.044 Uiso 1 1 calc R U
C25A C 0.3807(9) 0.2060(2) 0.4767(8) 0.037(2) Uani 1 1 d . U
H25A H 0.3605 0.1966 0.4307 0.044 Uiso 1 1 calc R U
C26A C 0.4816(9) 0.2090(2) 0.5090(7) 0.0331(19) Uani 1 1 d . U
H26A H 0.5311 0.2020 0.4848 0.040 Uiso 1 1 calc R U
C27A C 0.5085(9) 0.2223(2) 0.5764(7) 0.0298(17) Uani 1 1 d . U
C28A C 0.6908(9) 0.2192(2) 0.5829(7) 0.0262(18) Uani 1 1 d . U
H28A H 0.6794 0.2065 0.5456 0.031 Uiso 1 1 calc R U
C29A C 0.7881(9) 0.2272(2) 0.6067(7) 0.0255(16) Uani 1 1 d . U
C30A C 0.8620(9) 0.2165(2) 0.5711(7) 0.0264(18) Uani 1 1 d . U
H30A H 0.8431 0.2036 0.5354 0.032 Uiso 1 1 calc R U
C31A C 0.9600(9) 0.2241(2) 0.5857(7) 0.0266(18) Uani 1 1 d . U
C32A C 1.0358(9) 0.2134(2) 0.5464(7) 0.031(3) Uani 1 1 d . U
H32A H 1.0553 0.1975 0.5691 0.046 Uiso 1 1 calc R U
H32B H 1.0946 0.2239 0.5538 0.046 Uiso 1 1 calc R U
H32C H 1.0077 0.2116 0.4903 0.046 Uiso 1 1 calc R U
C33A C 0.9871(9) 0.2432(2) 0.6394(6) 0.0252(18) Uani 1 1 d . U
H33A H 1.0548 0.2484 0.6510 0.030 Uiso 1 1 calc R U
C34A C 0.9182(9) 0.2549(2) 0.6761(7) 0.0242(16) Uani 1 1 d . U
C35A C 0.8148(9) 0.2466(2) 0.6630(7) 0.0243(16) Uani 1 1 d . U
C36A C 0.9593(9) 0.2743(2) 0.7289(7) 0.0267(18) Uani 1 1 d . U
H36A H 1.0275 0.2783 0.7319 0.032 Uiso 1 1 calc R U
C37A C 0.9606(9) 0.3051(2) 0.8225(7) 0.0307(17) Uani 1 1 d . U
C38A C 1.0613(9) 0.3099(2) 0.8387(7) 0.034(2) Uani 1 1 d . U
H38A H 1.1048 0.3007 0.8139 0.041 Uiso 1 1 calc R U
C39A C 1.1005(10) 0.3282(2) 0.8915(7) 0.038(2) Uani 1 1 d . U
H39A H 1.1702 0.3315 0.9026 0.046 Uiso 1 1 calc R U
C40A C 1.0373(10) 0.3412(2) 0.9269(8) 0.040(2) Uani 1 1 d . U
H40A H 1.0643 0.3536 0.9629 0.048 Uiso 1 1 calc R U
C41A C 0.9357(10) 0.3371(2) 0.9124(8) 0.038(2) Uani 1 1 d . U
H41A H 0.8928 0.3463 0.9376 0.046 Uiso 1 1 calc R U
C42A C 0.8990(10) 0.3193(2) 0.8600(7) 0.0345(17) Uani 1 1 d . U
O1A O 1.0576(6) 0.24856(16) 0.8772(5) 0.039(2) Uani 1 1 d . U
H1A H 1.1048 0.2524 0.8553 0.059 Uiso 1 1 calc R U
O2A O 0.7883(6) 0.26071(13) 0.8645(4) 0.0270(16) Uani 1 1 d . U
O3A O 0.7264(6) 0.30739(15) 0.6777(5) 0.0377(18) Uani 1 1 d . U
H3J H 0.7716 0.3125 0.6443 0.045 Uiso 1 1 d . U
O4A O 0.4714(6) 0.24488(16) 0.6814(5) 0.040(2) Uani 1 1 d . U
H4A1 H 0.5322 0.2484 0.6865 0.060 Uiso 1 1 calc R U
O5A O 0.7469(6) 0.25566(13) 0.6965(4) 0.0249(16) Uani 1 1 d . U
O6A O 0.7997(6) 0.31368(14) 0.8425(5) 0.0368(18) Uani 1 1 d . U
H6J H 0.7492 0.3231 0.8612 0.044 Uiso 1 1 d . U
Ni2 Ni 0.59765(11) 0.38982(3) 0.41907(8) 0.0249(4) Uani 1 1 d . .
C1B C 0.8947(9) 0.3795(2) 0.2494(8) 0.0356(18) Uani 1 1 d . U
C2B C 0.9908(10) 0.3770(2) 0.2389(8) 0.039(2) Uani 1 1 d . U
H2B H 1.0431 0.3860 0.2705 0.047 Uiso 1 1 calc R U
C3B C 1.0121(10) 0.3615(2) 0.1827(7) 0.037(2) Uani 1 1 d . U
H3B H 1.0789 0.3600 0.1757 0.045 Uiso 1 1 calc R U
C4B C 0.9383(9) 0.3483(2) 0.1372(8) 0.036(2) Uani 1 1 d . U
H4B H 0.9538 0.3379 0.0980 0.044 Uiso 1 1 calc R U
C5B C 0.8407(9) 0.3500(2) 0.1477(7) 0.0324(19) Uani 1 1 d . U
H5B H 0.7894 0.3407 0.1164 0.039 Uiso 1 1 calc R U
C6B C 0.8187(9) 0.3656(2) 0.2040(7) 0.0309(17) Uani 1 1 d . U
C7B C 0.6378(8) 0.3603(2) 0.1723(7) 0.0235(18) Uani 1 1 d . U
H7B H 0.6439 0.3512 0.1273 0.028 Uiso 1 1 calc R U
C8B C 0.5416(8) 0.3636(2) 0.1875(6) 0.0227(16) Uani 1 1 d . U
C9B C 0.4621(8) 0.3528(2) 0.1332(6) 0.0239(18) Uani 1 1 d . U
H9B H 0.4768 0.3440 0.0901 0.029 Uiso 1 1 calc R U
C10B C 0.3638(9) 0.3548(2) 0.1414(6) 0.0243(17) Uani 1 1 d . U
C11B C 0.2786(9) 0.3450(2) 0.0821(7) 0.034(3) Uani 1 1 d . U
H11D H 0.3044 0.3366 0.0408 0.051 Uiso 1 1 calc R U
H11E H 0.2351 0.3583 0.0590 0.051 Uiso 1 1 calc R U
H11F H 0.2403 0.3336 0.1075 0.051 Uiso 1 1 calc R U
C12B C 0.3486(9) 0.3670(2) 0.2077(6) 0.0238(18) Uani 1 1 d . U
H12B H 0.2817 0.3685 0.2145 0.029 Uiso 1 1 calc R U
C13B C 0.4227(9) 0.3772(2) 0.2647(7) 0.0243(16) Uani 1 1 d . U
C14B C 0.5247(8) 0.3762(2) 0.2542(6) 0.0219(15) Uani 1 1 d . U
C15B C 0.3907(9) 0.3878(2) 0.3309(7) 0.0276(18) Uani 1 1 d . U
H15B H 0.3210 0.3902 0.3269 0.033 Uiso 1 1 calc R U
C16B C 0.4094(10) 0.4024(2) 0.4592(7) 0.0336(17) Uani 1 1 d . U
C17B C 0.3146(10) 0.4120(2) 0.4533(8) 0.041(2) Uani 1 1 d . U
H17B H 0.2728 0.4142 0.4031 0.049 Uiso 1 1 calc R U
C18B C 0.2800(11) 0.4185(2) 0.5203(8) 0.046(2) Uani 1 1 d . U
H18B H 0.2141 0.4245 0.5165 0.055 Uiso 1 1 calc R U
C19B C 0.3417(11) 0.4160(2) 0.5900(8) 0.046(2) Uani 1 1 d . U
H19B H 0.3176 0.4206 0.6353 0.056 Uiso 1 1 calc R U
C20B C 0.4370(11) 0.4074(2) 0.6003(8) 0.043(2) Uani 1 1 d . U
H20B H 0.4781 0.4059 0.6511 0.052 Uiso 1 1 calc R U
C21B C 0.4717(10) 0.4008(2) 0.5327(7) 0.0364(17) Uani 1 1 d . U
C22B C 0.7175(11) 0.4303(2) 0.4730(8) 0.0443(19) Uani 1 1 d . U
C23B C 0.7466(11) 0.4534(3) 0.5007(9) 0.055(2) Uani 1 1 d . U
H23B H 0.7033 0.4668 0.4855 0.066 Uiso 1 1 calc R U
C24B C 0.8368(12) 0.4569(3) 0.5495(10) 0.067(3) Uani 1 1 d . U
H24B H 0.8534 0.4724 0.5717 0.081 Uiso 1 1 calc R U
C25B C 0.9060(13) 0.4379(3) 0.5677(10) 0.069(3) Uani 1 1 d . U
H25B H 0.9705 0.4404 0.5993 0.083 Uiso 1 1 calc R U
C26B C 0.8754(12) 0.4149(3) 0.5371(9) 0.062(2) Uani 1 1 d . U
H26B H 0.9198 0.4017 0.5495 0.075 Uiso 1 1 calc R U
C27B C 0.7857(11) 0.4114(2) 0.4912(8) 0.047(2) Uani 1 1 d . U
C28B C 0.8032(10) 0.3713(2) 0.4470(7) 0.0333(19) Uani 1 1 d . U
H28B H 0.8732 0.3731 0.4651 0.040 Uiso 1 1 calc R U
C29B C 0.7661(9) 0.3488(2) 0.4067(7) 0.0279(16) Uani 1 1 d . U
C30B C 0.8335(9) 0.3352(2) 0.3773(6) 0.0257(18) Uani 1 1 d . U
H30B H 0.9015 0.3402 0.3900 0.031 Uiso 1 1 calc R U
C31B C 0.8112(8) 0.3148(2) 0.3303(7) 0.0244(17) Uani 1 1 d . U
C32B C 0.8907(9) 0.3015(2) 0.2975(7) 0.026(2) Uani 1 1 d . U
H32D H 0.8686 0.2849 0.2844 0.039 Uiso 1 1 calc R U
H32E H 0.9533 0.3013 0.3367 0.039 Uiso 1 1 calc R U
H32F H 0.9015 0.3098 0.2501 0.039 Uiso 1 1 calc R U
C33B C 0.7133(8) 0.3080(2) 0.3148(6) 0.0228(18) Uani 1 1 d . U
H33B H 0.6944 0.2943 0.2822 0.027 Uiso 1 1 calc R U
C34B C 0.6384(8) 0.3204(2) 0.3450(6) 0.0224(16) Uani 1 1 d . U
C35B C 0.6639(9) 0.3414(2) 0.3926(6) 0.0239(16) Uani 1 1 d . U
C36B C 0.5400(8) 0.3125(2) 0.3237(6) 0.0214(17) Uani 1 1 d . U
H36B H 0.5269 0.2987 0.2907 0.026 Uiso 1 1 calc R U
C37B C 0.3612(9) 0.3170(2) 0.3222(7) 0.0269(16) Uani 1 1 d . U
C38B C 0.3262(9) 0.3025(2) 0.2584(7) 0.0306(19) Uani 1 1 d . U
H38B H 0.3713 0.2960 0.2290 0.037 Uiso 1 1 calc R U
C39B C 0.2263(9) 0.2975(2) 0.2374(7) 0.034(2) Uani 1 1 d . U
H39B H 0.2022 0.2864 0.1963 0.041 Uiso 1 1 calc R U
C40B C 0.1601(9) 0.3090(2) 0.2770(7) 0.034(2) Uani 1 1 d . U
H40B H 0.0900 0.3067 0.2604 0.040 Uiso 1 1 calc R U
C41B C 0.1963(9) 0.3233(2) 0.3390(7) 0.032(2) Uani 1 1 d . U
H41B H 0.1508 0.3304 0.3668 0.039 Uiso 1 1 calc R U
C42B C 0.2952(9) 0.3277(2) 0.3630(7) 0.0295(18) Uani 1 1 d . U
O1B O 0.8655(6) 0.39428(16) 0.3033(5) 0.041(2) Uani 1 1 d . U
H1B H 0.9131 0.4034 0.3231 0.061 Uiso 1 1 calc R U
O2B O 0.5991(5) 0.38588(13) 0.3024(4) 0.0217(16) Uani 1 1 d . U
O3B O 0.5649(6) 0.39175(15) 0.5342(5) 0.0369(18) Uani 1 1 d . U
H3K H 0.6111 0.3869 0.5818 0.044 Uiso 1 1 d . U
O4B O 0.6286(6) 0.42595(14) 0.4273(5) 0.0368(19) Uani 1 1 d . U
H4J H 0.5836 0.4385 0.4011 0.044 Uiso 1 1 d . U
O5B O 0.5965(6) 0.35246(13) 0.4211(4) 0.0267(16) Uani 1 1 d . U
O6B O 0.3345(6) 0.34210(16) 0.4237(5) 0.038(2) Uani 1 1 d . U
H6B H 0.3950 0.3446 0.4235 0.057 Uiso 1 1 calc R U
Ni3 Ni 0.55733(11) 0.46575(3) 0.22695(9) 0.0275(4) Uani 1 1 d . .
C1C C 0.6940(11) 0.5010(2) 0.3136(8) 0.0445(19) Uani 1 1 d . U
C2C C 0.7348(11) 0.5195(3) 0.3621(8) 0.050(2) Uani 1 1 d . U
H2C H 0.6968 0.5336 0.3657 0.060 Uiso 1 1 calc R U
C3C C 0.8335(11) 0.5175(3) 0.4070(9) 0.059(2) Uani 1 1 d . U
H3C H 0.8601 0.5303 0.4413 0.070 Uiso 1 1 calc R U
C4C C 0.8919(12) 0.4974(3) 0.4017(9) 0.061(2) Uani 1 1 d . U
H4C H 0.9581 0.4965 0.4317 0.073 Uiso 1 1 calc R U
C5C C 0.8526(11) 0.4784(3) 0.3519(9) 0.054(2) Uani 1 1 d . U
H5C H 0.8916 0.4644 0.3484 0.065 Uiso 1 1 calc R U
C6C C 0.7545(10) 0.4802(3) 0.3069(8) 0.0438(19) Uani 1 1 d . U
C7C C 0.7585(10) 0.4473(2) 0.2222(7) 0.0342(19) Uani 1 1 d . U
H7C H 0.8291 0.4470 0.2397 0.041 Uiso 1 1 calc R U
C8C C 0.7129(9) 0.4304(2) 0.1613(7) 0.0328(17) Uani 1 1 d . U
C9C C 0.7773(10) 0.4209(2) 0.1150(7) 0.0344(19) Uani 1 1 d . U
H9C H 0.8466 0.4245 0.1303 0.041 Uiso 1 1 calc R U
C10C C 0.7468(10) 0.4069(2) 0.0493(8) 0.0385(19) Uani 1 1 d . U
C11C C 0.8231(10) 0.3983(3) 0.0027(8) 0.048(3) Uani 1 1 d . U
H11G H 0.8591 0.4122 -0.0126 0.072 Uiso 1 1 calc R U
H11H H 0.7886 0.3898 -0.0444 0.072 Uiso 1 1 calc R U
H11I H 0.8706 0.3873 0.0351 0.072 Uiso 1 1 calc R U
C12C C 0.6470(10) 0.4020(2) 0.0266(8) 0.0363(19) Uani 1 1 d . U
H12C H 0.6237 0.3928 -0.0196 0.044 Uiso 1 1 calc R U
C13C C 0.5769(10) 0.4106(2) 0.0718(7) 0.0327(17) Uani 1 1 d . U
C14C C 0.6084(9) 0.4248(2) 0.1402(7) 0.0302(16) Uani 1 1 d . U
C15C C 0.4760(9) 0.4054(2) 0.0418(7) 0.0333(19) Uani 1 1 d . U
H15C H 0.4597 0.3963 -0.0053 0.040 Uiso 1 1 calc R U
C16C C 0.2994(10) 0.4088(2) 0.0444(8) 0.0351(17) Uani 1 1 d . U
C17C C 0.2609(10) 0.4020(2) -0.0324(8) 0.039(2) Uani 1 1 d . U
H17C H 0.3056 0.3990 -0.0665 0.047 Uiso 1 1 calc R U
C18C C 0.1616(10) 0.3993(2) -0.0599(8) 0.042(2) Uani 1 1 d . U
H18C H 0.1369 0.3941 -0.1123 0.051 Uiso 1 1 calc R U
C19C C 0.0975(11) 0.4042(2) -0.0111(8) 0.042(2) Uani 1 1 d . U
H19C H 0.0275 0.4025 -0.0302 0.050 Uiso 1 1 calc R U
C20C C 0.1330(10) 0.4117(2) 0.0673(8) 0.038(2) Uani 1 1 d . U
H20C H 0.0880 0.4148 0.1011 0.046 Uiso 1 1 calc R U
C21C C 0.2349(10) 0.4144(2) 0.0934(8) 0.0362(18) Uani 1 1 d . U
C22C C 0.8312(11) 0.4748(3) 0.0387(10) 0.058(2) Uani 1 1 d . U
C23C C 0.9263(12) 0.4732(3) 0.0187(11) 0.066(2) Uani 1 1 d . U
H23C H 0.9855 0.4776 0.0548 0.079 Uiso 1 1 calc R U
C24C C 0.9292(13) 0.4649(3) -0.0558(11) 0.070(3) Uani 1 1 d . U
H24C H 0.9928 0.4624 -0.0685 0.084 Uiso 1 1 calc R U
C25C C 0.8458(12) 0.4601(3) -0.1124(11) 0.070(2) Uani 1 1 d . U
H25C H 0.8513 0.4560 -0.1643 0.084 Uiso 1 1 calc R U
C26C C 0.7552(12) 0.4615(3) -0.0920(10) 0.063(2) Uani 1 1 d . U
H26C H 0.6968 0.4570 -0.1288 0.075 Uiso 1 1 calc R U
C27C C 0.7467(11) 0.4695(3) -0.0181(9) 0.054(2) Uani 1 1 d . U
C28C C 0.5649(10) 0.4696(2) -0.0428(8) 0.038(2) Uani 1 1 d . U
H28C H 0.5632 0.4678 -0.0973 0.046 Uiso 1 1 calc R U
C29C C 0.4721(10) 0.4699(2) -0.0188(8) 0.0348(17) Uani 1 1 d . U
C30C C 0.3861(10) 0.4672(2) -0.0783(8) 0.038(2) Uani 1 1 d . U
H30C H 0.3937 0.4660 -0.1311 0.046 Uiso 1 1 calc R U
C31C C 0.2928(10) 0.4662(2) -0.0630(8) 0.0399(19) Uani 1 1 d . U
C32C C 0.2028(11) 0.4622(3) -0.1262(9) 0.054(3) Uani 1 1 d . U
H32G H 0.2144 0.4691 -0.1754 0.081 Uiso 1 1 calc R U
H32H H 0.1450 0.4702 -0.1118 0.081 Uiso 1 1 calc R U
H32I H 0.1898 0.4449 -0.1329 0.081 Uiso 1 1 calc R U
C33C C 0.2843(10) 0.4687(2) 0.0131(8) 0.0373(19) Uani 1 1 d . U
H33C H 0.2193 0.4682 0.0246 0.045 Uiso 1 1 calc R U
C34C C 0.3670(9) 0.4719(2) 0.0760(8) 0.0338(17) Uani 1 1 d . U
C35C C 0.4659(10) 0.4729(2) 0.0599(8) 0.0328(17) Uani 1 1 d . U
C36C C 0.3447(10) 0.4736(2) 0.1526(8) 0.0336(19) Uani 1 1 d . U
H36C H 0.2767 0.4755 0.1562 0.040 Uiso 1 1 calc R U
C37C C 0.3847(10) 0.4740(2) 0.2935(8) 0.0357(17) Uani 1 1 d . U
C38C C 0.2936(10) 0.4825(2) 0.3071(8) 0.041(2) Uani 1 1 d . U
H38C H 0.2431 0.4880 0.2649 0.049 Uiso 1 1 calc R U
C39C C 0.2782(11) 0.4827(2) 0.3821(8) 0.044(2) Uani 1 1 d . U
H39C H 0.2162 0.4883 0.3921 0.053 Uiso 1 1 calc R U
C40C C 0.3504(10) 0.4751(2) 0.4425(9) 0.045(2) Uani 1 1 d . U
H40C H 0.3382 0.4758 0.4942 0.054 Uiso 1 1 calc R U
C41C C 0.4407(10) 0.4664(2) 0.4314(8) 0.042(2) Uani 1 1 d . U
H41C H 0.4903 0.4613 0.4747 0.051 Uiso 1 1 calc R U
C42C C 0.4584(10) 0.4653(2) 0.3550(8) 0.0367(17) Uani 1 1 d . U
N1A N 0.9185(7) 0.23233(18) 0.9522(6) 0.0320(17) Uani 1 1 d . U
H1AA H 0.9070 0.2435 0.9155 0.038 Uiso 1 1 calc R U
N2A N 0.6202(7) 0.28721(17) 0.7706(6) 0.0297(17) Uani 1 1 d . U
N3A N 0.6113(7) 0.22787(17) 0.6077(6) 0.0279(17) Uani 1 1 d . U
H3AA H 0.6233 0.2380 0.6474 0.033 Uiso 1 1 calc R U
N4A N 0.9115(7) 0.28637(17) 0.7716(5) 0.0277(17) Uani 1 1 d . U
N1B N 0.7197(7) 0.36893(17) 0.2162(5) 0.0257(17) Uani 1 1 d . U
H1BA H 0.7128 0.3776 0.2571 0.031 Uiso 1 1 calc R U
N2B N 0.4491(7) 0.39416(16) 0.3949(6) 0.0280(17) Uani 1 1 d . U
N3B N 0.7446(8) 0.38877(18) 0.4592(6) 0.0377(19) Uani 1 1 d . U
N4B N 0.4637(7) 0.32285(16) 0.3467(5) 0.0228(16) Uani 1 1 d . U
H4BA H 0.4782 0.3347 0.3807 0.027 Uiso 1 1 calc R U
N1C N 0.7070(8) 0.46262(18) 0.2537(6) 0.0360(18) Uani 1 1 d . U
N2C N 0.4020(8) 0.41251(17) 0.0750(6) 0.0328(17) Uani 1 1 d . U
H2CA H 0.4183 0.4202 0.1201 0.039 Uiso 1 1 calc R U
N3C N 0.6527(8) 0.47138(18) 0.0033(7) 0.0425(19) Uani 1 1 d . U
H3CA H 0.6534 0.4741 0.0532 0.051 Uiso 1 1 calc R U
N4C N 0.4110(8) 0.47262(17) 0.2172(6) 0.0335(18) Uani 1 1 d . U
O1C O 0.6023(7) 0.50075(15) 0.2696(5) 0.0419(19) Uani 1 1 d . U
H1J H 0.5602 0.5150 0.2582 0.050 Uiso 1 1 d . U
O2C O 0.5443(6) 0.43178(13) 0.1810(5) 0.0287(17) Uani 1 1 d . U
O3C O 0.2754(7) 0.42176(15) 0.1683(5) 0.038(2) Uani 1 1 d . U
H3C1 H 0.2957 0.4097 0.1961 0.056 Uiso 1 1 calc R U
O4C O 0.8168(7) 0.4816(2) 0.1099(6) 0.060(2) Uani 1 1 d . U
H4 H 0.8716 0.4859 0.1379 0.089 Uiso 1 1 calc R U
O5C O 0.5464(6) 0.47657(13) 0.1139(5) 0.0301(17) Uani 1 1 d . U
O6C O 0.5444(6) 0.45726(14) 0.3391(5) 0.0357(18) Uani 1 1 d . U
H1K H 0.5948 0.4484 0.3762 0.043 Uiso 1 1 d . U
N1 N 0.2645(15) 0.2627(2) 0.7732(11) 0.086(3) Uani 1 1 d . U
O1 O 0.2129(10) 0.2639(2) 0.8139(9) 0.098(3) Uani 1 1 d . U
O2 O 0.3490(11) 0.2597(2) 0.7703(8) 0.094(3) Uani 1 1 d . U
O3 O 0.2131(12) 0.2645(3) 0.7013(10) 0.110(3) Uani 1 1 d . U
N2 N 0.1038(11) 0.4450(3) 0.2457(10) 0.081(3) Uani 1 1 d . U
O4 O 0.1492(9) 0.4258(2) 0.2660(7) 0.075(3) Uani 1 1 d . U
O5 O 0.0470(10) 0.4530(3) 0.2921(8) 0.103(4) Uani 1 1 d . U
O6 O 0.1042(10) 0.4570(2) 0.1871(8) 0.088(3) Uani 1 1 d . U
N3 N 0.542(2) 0.5794(4) 0.1877(12) 0.123(4) Uani 1 1 d . U
O7 O 0.6217(15) 0.5701(3) 0.2252(9) 0.129(4) Uani 1 1 d . U
O8 O 0.4618(13) 0.5692(3) 0.1920(8) 0.112(4) Uani 1 1 d . U
O9 O 0.5544(15) 0.5993(3) 0.1459(9) 0.142(5) Uani 1 1 d . U
N4 N 0.8906(15) 0.3440(4) 0.6245(11) 0.117(4) Uani 1 1 d . U
O10 O 0.8651(13) 0.3248(3) 0.5938(9) 0.127(4) Uani 1 1 d . U
O11 O 0.9510(13) 0.3560(3) 0.6082(10) 0.145(5) Uani 1 1 d . U
O12 O 0.8441(12) 0.3475(3) 0.6756(9) 0.124(4) Uani 1 1 d . U
N5 N 0.6512(10) 0.3388(3) 0.9504(8) 0.072(3) Uani 1 1 d . U
O13 O 0.6017(8) 0.3422(2) 0.9976(6) 0.069(3) Uani 1 1 d . U
O14 O 0.6615(11) 0.3530(3) 0.8985(8) 0.106(4) Uani 1 1 d . U
O15 O 0.7074(9) 0.3221(2) 0.9518(7) 0.081(3) Uani 1 1 d . U
N6 N 0.1291(19) 0.3672(4) 0.4895(16) 0.135(4) Uani 1 1 d . U
O16 O 0.1212(16) 0.3714(4) 0.4243(13) 0.167(5) Uani 1 1 d . U
O17 O 0.2134(10) 0.3563(2) 0.5138(7) 0.079(3) Uani 1 1 d . U
O18 O 0.0853(15) 0.3739(4) 0.5310(13) 0.171(5) Uani 1 1 d . U
O20 O 0.2152(11) 0.3604(3) 0.6688(8) 0.111(5) Uani 1 1 d D U
H20 H 0.2735 0.3548 0.6774 0.167 Uiso 1 1 calc R U
C20 C 0.1561(16) 0.3469(4) 0.7098(12) 0.120(6) Uani 1 1 d D U
H20D H 0.1939 0.3328 0.7336 0.179 Uiso 1 1 calc R U
H20E H 0.0956 0.3415 0.6735 0.179 Uiso 1 1 calc R U
H20F H 0.1374 0.3569 0.7509 0.179 Uiso 1 1 calc R U
O21 O 0.1264(13) 0.4142(4) 0.6984(11) 0.187(8) Uani 1 1 d D U
H21 H 0.0910 0.4215 0.7251 0.281 Uiso 1 1 calc R U
C21 C 0.2002(17) 0.4008(6) 0.7483(15) 0.177(9) Uani 1 1 d D U
H21D H 0.2572 0.4113 0.7689 0.265 Uiso 1 1 calc R U
H21E H 0.2221 0.3875 0.7191 0.265 Uiso 1 1 calc R U
H21F H 0.1727 0.3944 0.7919 0.265 Uiso 1 1 calc R U
O22 O -0.0115(10) 0.4976(3) 0.1976(8) 0.108(4) Uani 1 1 d D U
H22 H -0.0101 0.4838 0.2177 0.161 Uiso 1 1 calc R U
C22 C 0.0211(15) 0.5147(3) 0.2565(10) 0.101(5) Uani 1 1 d D U
H22A H 0.0933 0.5172 0.2621 0.152 Uiso 1 1 calc R U
H22B H 0.0070 0.5089 0.3062 0.152 Uiso 1 1 calc R U
H22C H -0.0140 0.5300 0.2423 0.152 Uiso 1 1 calc R U
O23 O 0.4884(11) 0.5346(2) 0.2927(9) 0.117(5) Uani 1 1 d D U
H23 H 0.4670 0.5440 0.2554 0.176 Uiso 1 1 calc R U
C23 C 0.4280(16) 0.5363(3) 0.3485(12) 0.112(5) Uani 1 1 d D U
H23D H 0.4164 0.5201 0.3676 0.168 Uiso 1 1 calc R U
H23E H 0.3638 0.5436 0.3245 0.168 Uiso 1 1 calc R U
H23F H 0.4615 0.5462 0.3925 0.168 Uiso 1 1 calc R U
O24 O 0.6809(11) 0.3928(3) 0.6724(6) 0.115(5) Uani 1 1 d D U
H24 H 0.6420 0.3878 0.6317 0.172 Uiso 1 1 calc R U
C24 C 0.6551(17) 0.3820(4) 0.7383(8) 0.119(6) Uani 1 1 d D U
H24D H 0.6998 0.3683 0.7555 0.179 Uiso 1 1 calc R U
H24E H 0.5859 0.3763 0.7249 0.179 Uiso 1 1 calc R U
H24F H 0.6617 0.3939 0.7808 0.179 Uiso 1 1 calc R U
O25 O 0.8656(18) 0.3988(5) 0.7203(11) 0.223(10) Uani 1 1 d D U
H25 H 0.8204 0.4088 0.7230 0.335 Uiso 1 1 calc R U
C25 C 0.920(3) 0.3939(7) 0.7958(13) 0.226(10) Uani 1 1 d D U
H25D H 0.9241 0.4086 0.8279 0.339 Uiso 1 1 calc R U
H25E H 0.9878 0.3887 0.7928 0.339 Uiso 1 1 calc R U
H25F H 0.8868 0.3811 0.8197 0.339 Uiso 1 1 calc R U

loop_
_atom_site_aniso_label
_atom_site_aniso_U_11
_atom_site_aniso_U_22
_atom_site_aniso_U_33
_atom_site_aniso_U_23
_atom_site_aniso_U_13
_atom_site_aniso_U_12
Ni1 0.0318(9) 0.0164(9) 0.0293(9) -0.0007(7) 0.0121(7) 0.0022(7)
C1A 0.041(4) 0.033(4) 0.040(4) -0.001(3) 0.010(3) 0.009(4)
C2A 0.043(4) 0.035(5) 0.047(5) 0.000(4) 0.008(4) 0.012(4)
C3A 0.050(4) 0.039(5) 0.048(5) 0.000(4) 0.006(4) 0.015(4)
C4A 0.052(4) 0.039(5) 0.047(5) 0.003(4) 0.006(4) 0.018(4)
C5A 0.049(4) 0.036(4) 0.043(4) 0.003(3) 0.006(4) 0.013(4)
C6A 0.043(3) 0.031(4) 0.036(4) -0.001(3) 0.009(3) 0.011(3)
C7A 0.045(3) 0.023(4) 0.026(4) -0.005(3) 0.011(3) 0.004(3)
C8A 0.044(3) 0.023(4) 0.022(3) -0.005(3) 0.014(3) 0.002(3)
C9A 0.046(4) 0.025(4) 0.020(4) -0.008(3) 0.014(3) 0.000(4)
C10A 0.046(4) 0.027(4) 0.022(4) -0.009(3) 0.019(3) 0.000(4)
C11A 0.053(6) 0.038(7) 0.029(6) -0.004(5) 0.028(5) 0.005(5)
C12A 0.040(4) 0.026(4) 0.024(4) -0.008(3) 0.018(3) 0.002(3)
C13A 0.039(3) 0.023(4) 0.025(3) -0.006(3) 0.017(3) 0.003(3)
C14A 0.038(3) 0.022(3) 0.022(3) -0.005(3) 0.015(3) 0.003(3)
C15A 0.040(4) 0.023(4) 0.030(4) -0.006(3) 0.015(3) 0.006(3)
C16A 0.041(3) 0.020(4) 0.038(4) -0.001(3) 0.011(3) 0.002(3)
C17A 0.042(4) 0.023(4) 0.043(4) -0.002(3) 0.009(4) 0.002(4)
C18A 0.044(4) 0.024(4) 0.046(5) -0.002(4) 0.006(4) 0.005(4)
C19A 0.046(4) 0.023(4) 0.049(5) 0.003(4) 0.004(4) 0.001(4)
C20A 0.046(4) 0.023(4) 0.047(4) 0.005(3) 0.008(4) -0.002(4)
C21A 0.042(3) 0.022(4) 0.044(4) 0.003(3) 0.011(3) -0.001(3)
C22A 0.037(3) 0.031(4) 0.033(4) 0.004(3) 0.019(3) -0.008(4)
C23A 0.037(4) 0.035(4) 0.036(4) 0.007(3) 0.020(4) -0.008(4)
C24A 0.040(4) 0.036(5) 0.037(4) 0.006(4) 0.018(4) -0.007(4)
C25A 0.042(4) 0.036(5) 0.038(4) 0.004(4) 0.018(4) -0.007(4)
C26A 0.040(4) 0.031(4) 0.034(4) 0.005(3) 0.020(4) -0.005(4)
C27A 0.035(3) 0.027(4) 0.032(4) 0.007(3) 0.019(3) -0.006(3)
C28A 0.035(3) 0.021(4) 0.028(4) 0.004(3) 0.017(3) -0.001(3)
C29A 0.033(3) 0.019(3) 0.027(3) 0.004(3) 0.014(3) 0.001(3)
C30A 0.033(3) 0.021(4) 0.028(4) 0.005(3) 0.012(3) 0.003(3)
C31A 0.031(3) 0.023(4) 0.027(4) 0.005(3) 0.010(3) 0.006(3)
C32A 0.035(6) 0.029(6) 0.029(6) 0.008(5) 0.008(5) 0.015(5)
C33A 0.030(4) 0.021(4) 0.027(4) 0.008(3) 0.010(3) 0.007(3)
C34A 0.030(3) 0.019(3) 0.025(3) 0.007(3) 0.012(3) 0.002(3)
C35A 0.031(3) 0.019(3) 0.026(3) 0.005(3) 0.014(3) 0.003(3)
C36A 0.031(4) 0.022(4) 0.028(4) 0.005(3) 0.010(3) 0.001(3)
C37A 0.038(3) 0.022(4) 0.035(4) 0.001(3) 0.014(3) -0.003(3)
C38A 0.040(4) 0.027(4) 0.038(4) 0.000(3) 0.013(4) -0.005(4)
C39A 0.044(4) 0.030(4) 0.041(4) -0.004(4) 0.010(4) -0.006(4)
C40A 0.047(4) 0.031(4) 0.043(5) -0.006(4) 0.008(4) -0.005(4)
C41A 0.044(4) 0.028(4) 0.042(4) -0.005(3) 0.010(4) 0.000(4)
C42A 0.040(3) 0.025(4) 0.041(4) -0.003(3) 0.013(3) -0.001(3)
O1A 0.031(5) 0.041(5) 0.047(5) 0.008(4) 0.010(4) 0.003(4)
O2A 0.035(4) 0.023(4) 0.025(4) 0.000(3) 0.013(3) 0.005(3)
O3A 0.041(4) 0.028(4) 0.047(4) 0.007(3) 0.017(4) -0.002(3)
O4A 0.035(5) 0.044(5) 0.045(5) -0.014(4) 0.018(4) -0.014(4)
O5A 0.032(4) 0.019(4) 0.027(4) 0.001(3) 0.014(3) 0.001(3)
O6A 0.039(4) 0.027(4) 0.046(4) -0.008(3) 0.014(4) 0.003(3)
Ni2 0.0383(10) 0.0184(9) 0.0204(8) -0.0033(7) 0.0115(7) -0.0016(7)
C1B 0.035(3) 0.035(4) 0.041(4) 0.004(3) 0.017(3) -0.002(3)
C2B 0.035(4) 0.040(5) 0.045(4) 0.008(4) 0.016(4) -0.002(4)
C3B 0.032(4) 0.041(5) 0.044(5) 0.010(4) 0.022(4) 0.000(4)
C4B 0.035(4) 0.038(5) 0.041(4) 0.006(4) 0.022(4) 0.003(4)
C5B 0.033(4) 0.034(4) 0.036(4) 0.005(3) 0.020(4) 0.002(4)
C6B 0.032(3) 0.031(4) 0.034(4) 0.004(3) 0.018(3) 0.000(3)
C7B 0.032(3) 0.021(4) 0.021(4) 0.003(3) 0.013(3) -0.002(3)
C8B 0.032(3) 0.019(3) 0.020(3) 0.002(3) 0.012(3) -0.002(3)
C9B 0.034(3) 0.021(4) 0.020(4) 0.001(3) 0.013(3) -0.003(3)
C10B 0.031(3) 0.020(4) 0.024(4) 0.003(3) 0.010(3) -0.003(3)
C11B 0.041(6) 0.025(6) 0.033(6) 0.002(5) 0.002(5) -0.011(5)
C12B 0.032(4) 0.017(4) 0.024(4) 0.005(3) 0.011(3) -0.003(3)
C13B 0.032(3) 0.019(3) 0.023(3) 0.003(3) 0.011(3) -0.001(3)
C14B 0.030(3) 0.019(3) 0.018(3) 0.002(3) 0.010(3) -0.002(3)
C15B 0.036(4) 0.021(4) 0.030(3) 0.000(3) 0.016(3) 0.000(4)
C16B 0.048(4) 0.024(4) 0.037(3) -0.007(3) 0.028(3) -0.003(3)
C17B 0.053(4) 0.030(4) 0.048(4) -0.010(4) 0.032(4) -0.002(4)
C18B 0.059(5) 0.037(5) 0.052(4) -0.013(4) 0.035(4) -0.003(4)
C19B 0.063(5) 0.037(5) 0.049(4) -0.015(4) 0.036(4) -0.008(4)
C20B 0.062(4) 0.034(4) 0.042(4) -0.012(4) 0.031(4) -0.009(4)
C21B 0.055(4) 0.027(4) 0.035(3) -0.007(3) 0.027(3) -0.009(3)
C22B 0.053(4) 0.034(4) 0.044(4) -0.014(3) 0.004(3) -0.002(3)
C23B 0.062(5) 0.039(4) 0.056(5) -0.018(4) -0.006(4) -0.002(4)
C24B 0.070(5) 0.049(5) 0.070(5) -0.022(5) -0.015(4) -0.003(4)
C25B 0.070(5) 0.051(5) 0.074(5) -0.023(4) -0.018(5) -0.004(4)
C26B 0.063(5) 0.047(4) 0.065(5) -0.020(4) -0.014(4) -0.002(4)
C27B 0.053(4) 0.036(3) 0.048(4) -0.015(3) -0.003(3) -0.003(3)
C28B 0.039(4) 0.027(4) 0.032(4) -0.001(3) 0.002(4) -0.003(3)
C29B 0.034(3) 0.023(3) 0.027(4) 0.002(3) 0.006(3) -0.002(3)
C30B 0.030(4) 0.022(4) 0.026(4) 0.004(3) 0.006(3) -0.002(3)
C31B 0.029(3) 0.021(4) 0.026(4) 0.004(3) 0.010(3) 0.000(3)
C32B 0.030(5) 0.020(6) 0.030(6) 0.002(5) 0.010(5) 0.002(5)
C33B 0.028(3) 0.020(4) 0.023(4) 0.003(3) 0.013(3) -0.002(3)
C34B 0.029(3) 0.017(3) 0.023(3) 0.003(3) 0.011(3) -0.002(3)
C35B 0.033(3) 0.019(3) 0.021(3) 0.003(3) 0.009(3) -0.001(3)
C36B 0.027(3) 0.015(4) 0.025(4) 0.003(3) 0.013(3) -0.001(3)
C37B 0.029(3) 0.024(4) 0.031(4) 0.000(3) 0.015(3) -0.003(3)
C38B 0.033(4) 0.028(4) 0.035(4) -0.003(3) 0.015(4) -0.005(4)
C39B 0.034(4) 0.032(4) 0.038(4) -0.003(4) 0.013(4) -0.007(4)
C40B 0.033(4) 0.031(4) 0.039(4) -0.002(3) 0.013(4) -0.005(4)
C41B 0.032(4) 0.030(4) 0.038(4) -0.003(3) 0.014(4) -0.002(4)
C42B 0.031(3) 0.027(4) 0.034(4) -0.004(3) 0.015(3) -0.003(3)
O1B 0.040(5) 0.037(5) 0.049(5) -0.010(4) 0.013(4) -0.012(4)
O2B 0.027(3) 0.022(4) 0.018(3) 0.000(3) 0.010(3) -0.001(3)
O3B 0.056(4) 0.029(4) 0.031(4) -0.002(3) 0.018(3) -0.007(3)
O4B 0.046(4) 0.027(4) 0.038(4) -0.008(3) 0.011(3) -0.001(3)
O5B 0.036(4) 0.022(4) 0.023(4) -0.001(3) 0.010(3) -0.001(3)
O6B 0.033(5) 0.038(5) 0.046(5) -0.017(4) 0.014(4) -0.002(4)
Ni3 0.0362(10) 0.0181(9) 0.0347(10) 0.0034(7) 0.0222(8) 0.0004(7)
C1C 0.050(4) 0.040(4) 0.050(4) -0.006(3) 0.026(3) -0.009(3)
C2C 0.054(4) 0.049(5) 0.055(5) -0.011(4) 0.027(4) -0.014(4)
C3C 0.058(5) 0.060(5) 0.062(5) -0.013(4) 0.021(4) -0.014(4)
C4C 0.057(5) 0.064(5) 0.064(5) -0.013(4) 0.017(4) -0.011(4)
C5C 0.050(4) 0.058(5) 0.058(5) -0.010(4) 0.018(4) -0.007(4)
C6C 0.046(4) 0.042(4) 0.049(4) -0.004(3) 0.023(3) -0.007(3)
C7C 0.039(4) 0.029(4) 0.041(4) 0.009(3) 0.022(3) 0.004(3)
C8C 0.040(3) 0.025(4) 0.040(4) 0.010(3) 0.024(3) 0.004(3)
C9C 0.042(4) 0.027(4) 0.042(4) 0.013(3) 0.026(3) 0.007(4)
C10C 0.049(4) 0.031(4) 0.044(4) 0.010(3) 0.028(4) 0.009(4)
C11C 0.053(6) 0.043(7) 0.056(7) 0.007(6) 0.031(6) 0.016(6)
C12C 0.049(4) 0.027(4) 0.041(4) 0.008(3) 0.029(3) 0.008(4)
C13C 0.046(3) 0.023(4) 0.038(4) 0.008(3) 0.028(3) 0.003(3)
C14C 0.040(3) 0.021(3) 0.037(3) 0.009(3) 0.026(3) 0.004(3)
C15C 0.047(3) 0.024(4) 0.037(4) 0.007(4) 0.027(3) 0.000(4)
C16C 0.046(3) 0.023(4) 0.043(4) 0.004(3) 0.025(3) -0.006(3)
C17C 0.049(4) 0.026(4) 0.047(4) 0.000(4) 0.022(4) -0.007(4)
C18C 0.050(4) 0.029(4) 0.051(4) -0.001(4) 0.020(4) -0.010(4)
C19C 0.047(4) 0.030(4) 0.053(4) 0.000(4) 0.018(4) -0.009(4)
C20C 0.044(4) 0.027(4) 0.049(4) 0.001(4) 0.021(4) -0.008(4)
C21C 0.045(4) 0.025(4) 0.045(4) 0.003(4) 0.023(3) -0.006(4)
C22C 0.051(4) 0.052(5) 0.080(5) 0.023(4) 0.033(4) 0.003(4)
C23C 0.055(4) 0.064(5) 0.087(5) 0.022(5) 0.035(4) 0.004(5)
C24C 0.059(5) 0.072(5) 0.089(5) 0.018(5) 0.038(4) 0.004(5)
C25C 0.062(5) 0.074(5) 0.084(5) 0.015(5) 0.040(4) 0.004(5)
C26C 0.059(4) 0.064(5) 0.077(5) 0.016(5) 0.041(4) 0.004(5)
C27C 0.052(4) 0.047(4) 0.071(4) 0.020(4) 0.036(3) 0.005(4)
C28C 0.048(4) 0.024(4) 0.051(4) 0.012(4) 0.028(3) 0.004(4)
C29C 0.046(3) 0.018(3) 0.047(3) 0.012(3) 0.024(3) 0.001(3)
C30C 0.051(4) 0.020(4) 0.048(4) 0.008(4) 0.020(3) -0.002(4)
C31C 0.049(4) 0.022(4) 0.052(4) 0.005(4) 0.016(3) 0.000(4)
C32C 0.060(6) 0.037(7) 0.062(7) 0.005(6) 0.004(5) -0.002(6)
C33C 0.045(4) 0.019(4) 0.052(4) 0.005(4) 0.019(3) 0.001(4)
C34C 0.042(3) 0.017(3) 0.049(3) 0.007(3) 0.022(3) 0.002(3)
C35C 0.042(3) 0.017(3) 0.045(3) 0.010(3) 0.022(3) 0.004(3)
C36C 0.041(4) 0.017(4) 0.050(4) 0.004(4) 0.025(3) 0.002(4)
C37C 0.046(4) 0.022(4) 0.049(3) 0.000(3) 0.033(3) 0.001(3)
C38C 0.047(4) 0.029(4) 0.055(4) -0.002(4) 0.034(4) 0.002(4)
C39C 0.052(5) 0.035(5) 0.057(4) -0.001(4) 0.037(4) 0.001(4)
C40C 0.056(5) 0.036(5) 0.054(4) 0.002(4) 0.038(4) 0.001(4)
C41C 0.056(4) 0.032(4) 0.050(4) 0.004(4) 0.036(4) 0.002(4)
C42C 0.050(4) 0.024(4) 0.047(3) 0.003(3) 0.034(3) 0.002(3)
N1A 0.042(3) 0.025(4) 0.030(4) -0.001(3) 0.010(3) 0.008(3)
N2A 0.041(4) 0.018(4) 0.032(4) -0.003(3) 0.012(3) 0.004(3)
N3A 0.036(3) 0.024(4) 0.029(4) 0.003(3) 0.020(3) -0.004(3)
N4A 0.035(4) 0.020(4) 0.030(4) 0.004(3) 0.011(3) -0.001(3)
N1B 0.030(3) 0.025(4) 0.026(4) 0.001(3) 0.015(3) -0.001(3)
N2B 0.040(4) 0.019(4) 0.031(3) -0.003(3) 0.021(3) 0.000(3)
N3B 0.044(4) 0.029(4) 0.036(4) -0.008(3) 0.000(4) -0.002(3)
N4B 0.028(3) 0.019(4) 0.026(4) 0.002(3) 0.014(3) -0.002(3)
N1C 0.041(4) 0.031(4) 0.042(4) 0.003(3) 0.022(3) 0.000(3)
N2C 0.046(3) 0.021(4) 0.038(4) 0.005(3) 0.026(3) -0.003(3)
N3C 0.048(3) 0.032(4) 0.056(4) 0.017(4) 0.032(3) 0.005(4)
N4C 0.044(4) 0.019(4) 0.047(3) 0.001(4) 0.030(3) 0.003(3)
O1C 0.051(4) 0.030(4) 0.051(5) -0.002(4) 0.025(4) -0.003(4)
O2C 0.037(4) 0.019(4) 0.037(4) 0.007(3) 0.026(3) 0.002(3)
O3C 0.045(5) 0.028(5) 0.044(4) 0.005(4) 0.019(4) -0.003(4)
O4C 0.045(5) 0.059(6) 0.079(5) 0.022(5) 0.024(5) -0.002(5)
O5C 0.039(4) 0.019(4) 0.040(4) 0.014(3) 0.025(3) 0.007(3)
O6C 0.048(4) 0.024(4) 0.044(4) 0.006(3) 0.029(3) 0.005(3)
N1 0.109(8) 0.067(6) 0.107(7) -0.011(7) 0.079(6) -0.004(6)
O1 0.112(8) 0.076(6) 0.132(8) 0.002(6) 0.089(6) 0.001(6)
O2 0.109(8) 0.071(7) 0.127(8) -0.022(6) 0.082(7) -0.010(7)
O3 0.138(8) 0.082(7) 0.124(8) 0.003(7) 0.057(7) -0.008(7)
N2 0.084(7) 0.075(7) 0.096(7) -0.021(5) 0.045(6) 0.001(5)
O4 0.074(7) 0.073(7) 0.084(7) -0.021(6) 0.029(6) -0.008(5)
O5 0.101(8) 0.103(8) 0.121(8) -0.020(7) 0.062(7) 0.009(6)
O6 0.093(7) 0.082(8) 0.093(8) -0.017(6) 0.026(7) 0.004(6)
N3 0.171(11) 0.131(10) 0.082(8) -0.002(7) 0.059(8) 0.005(8)
O7 0.168(12) 0.147(11) 0.082(9) -0.007(8) 0.047(8) 0.000(9)
O8 0.158(11) 0.121(10) 0.072(7) -0.016(7) 0.058(8) 0.010(8)
O9 0.200(13) 0.145(11) 0.097(9) 0.012(7) 0.063(9) 0.004(9)
N4 0.135(9) 0.126(9) 0.100(8) 0.004(7) 0.048(7) -0.055(7)
O10 0.146(9) 0.131(10) 0.106(8) -0.015(7) 0.029(7) -0.031(8)
O11 0.149(11) 0.168(11) 0.123(10) 0.029(9) 0.039(8) -0.074(9)
O12 0.140(9) 0.135(9) 0.106(9) -0.004(7) 0.048(7) -0.032(8)
N5 0.096(7) 0.072(7) 0.069(6) -0.005(5) 0.066(5) 0.016(5)
O13 0.084(7) 0.072(7) 0.071(6) -0.028(5) 0.060(5) -0.013(5)
O14 0.140(9) 0.111(8) 0.089(8) 0.027(6) 0.072(7) 0.039(7)
O15 0.099(8) 0.082(7) 0.078(7) 0.017(6) 0.058(6) 0.026(5)
N6 0.144(9) 0.141(9) 0.131(9) -0.023(9) 0.054(9) 0.041(7)
O16 0.184(11) 0.175(11) 0.141(10) -0.003(11) 0.026(10) 0.036(9)
O17 0.098(8) 0.078(8) 0.079(7) -0.026(6) 0.063(7) -0.004(6)
O18 0.167(11) 0.187(12) 0.176(11) -0.030(11) 0.073(10) 0.054(9)
O20 0.123(12) 0.138(13) 0.073(9) -0.006(8) 0.021(7) 0.034(9)
C20 0.128(14) 0.152(15) 0.082(11) -0.008(10) 0.029(9) 0.029(11)
O21 0.152(15) 0.26(2) 0.166(15) 0.129(14) 0.071(12) 0.094(13)
C21 0.144(16) 0.25(2) 0.157(17) 0.121(15) 0.079(13) 0.097(14)
O22 0.097(9) 0.112(11) 0.103(10) -0.009(7) -0.007(8) -0.027(8)
C22 0.094(11) 0.111(12) 0.093(11) -0.009(8) 0.006(9) -0.032(10)
O23 0.141(11) 0.053(7) 0.191(13) -0.011(8) 0.114(10) 0.012(7)
C23 0.139(13) 0.051(9) 0.178(15) -0.013(10) 0.107(10) 0.000(9)
O24 0.174(12) 0.132(11) 0.024(5) 0.017(6) -0.013(7) -0.061(9)
C24 0.177(14) 0.134(13) 0.036(7) 0.019(8) -0.001(9) -0.057(11)
O25 0.23(2) 0.28(3) 0.129(15) 0.042(17) -0.035(14) 0.014(19)
C25 0.23(2) 0.28(3) 0.131(16) 0.035(18) -0.047(15) 0.01(2)

loop_
_atom_type_symbol
_atom_type_description
_atom_type_scat_dispersion_real
_atom_type_scat_dispersion_imag
_atom_type_scat_source
C C 0.0033 0.0016 'International Tables Vol C Tables 4.2.6.8 and 6.1.1.4'
H H 0.0000 0.0000 'International Tables Vol C Tables 4.2.6.8 and 6.1.1.4'
N N 0.0061 0.0033 'International Tables Vol C Tables 4.2.6.8 and 6.1.1.4'
Ni Ni 0.3393 1.1124 'International Tables Vol C Tables 4.2.6.8 and 6.1.1.4'
O O 0.0106 0.0060 'International Tables Vol C Tables 4.2.6.8 and 6.1.1.4'

loop_
_geom_angle_atom_site_label_1
_geom_angle_atom_site_label_2
_geom_angle_atom_site_label_3
_geom_angle
N2A Ni1 O5A 94.7(3)
N2A Ni1 N4A 169.2(4)
O5A Ni1 N4A 93.3(3)
N2A Ni1 O2A 93.7(4)
O5A Ni1 O2A 91.4(3)
N4A Ni1 O2A 93.5(3)
N2A Ni1 O6A 91.3(4)
O5A Ni1 O6A 172.5(3)
N4A Ni1 O6A 80.2(4)
O2A Ni1 O6A 92.7(3)
N2A Ni1 O3A 80.2(4)
O5A Ni1 O3A 89.8(3)
N4A Ni1 O3A 92.5(3)
O2A Ni1 O3A 173.8(3)
O6A Ni1 O3A 86.7(3)
O1A C1A C6A 115.8(11)
O1A C1A C2A 124.4(12)
C6A C1A C2A 119.8(12)
C3A C2A C1A 120.9(14)
C3A C2A H2A 119.6
C1A C2A H2A 119.6
C4A C3A C2A 120.7(14)
C4A C3A H3A 119.6
C2A C3A H3A 119.6
C3A C4A C5A 121.7(13)
C3A C4A H4A 119.1
C5A C4A H4A 119.1
C4A C5A C6A 118.6(13)
C4A C5A H5A 120.7
C6A C5A H5A 120.7
C1A C6A N1A 118.1(11)
C1A C6A C5A 118.2(12)
N1A C6A C5A 123.7(12)
N1A C7A C8A 124.3(12)
N1A C7A H7A 117.8
C8A C7A H7A 117.8
C9A C8A C7A 117.3(11)
C9A C8A C14A 120.8(11)
C7A C8A C14A 121.9(11)
C10A C9A C8A 123.1(12)
C10A C9A H9A 118.5
C8A C9A H9A 118.5
C9A C10A C12A 114.5(11)
C9A C10A C11A 124.5(11)
C12A C10A C11A 120.9(12)
C10A C11A H11A 109.5
C10A C11A H11B 109.5
H11A C11A H11B 109.5
C10A C11A H11C 109.5
H11A C11A H11C 109.5
H11B C11A H11C 109.5
C13A C12A C10A 126.1(12)
C13A C12A H12A 117.0
C10A C12A H12A 117.0
C12A C13A C14A 119.4(11)
C12A C13A C15A 115.7(11)
C14A C13A C15A 124.9(11)
O2A C14A C8A 119.4(11)
O2A C14A C13A 124.5(10)
C8A C14A C13A 116.0(11)
N2A C15A C13A 126.9(12)
N2A C15A H15A 116.5
C13A C15A H15A 116.5
C17A C16A C21A 120.2(12)
C17A C16A N2A 125.1(11)
C21A C16A N2A 114.7(11)
C16A C17A C18A 119.0(12)
C16A C17A H17A 120.5
C18A C17A H17A 120.5
C19A C18A C17A 120.8(13)
C19A C18A H18A 119.6
C17A C18A H18A 119.6
C20A C19A C18A 120.6(13)
C20A C19A H19A 119.7
C18A C19A H19A 119.7
C19A C20A C21A 121.6(13)
C19A C20A H20A 119.2
C21A C20A H20A 119.2
O3A C21A C16A 118.5(11)
O3A C21A C20A 123.7(12)
C16A C21A C20A 117.8(12)
O4A C22A C27A 119.6(11)
O4A C22A C23A 120.2(11)
C27A C22A C23A 120.2(12)
C24A C23A C22A 118.9(12)
C24A C23A H23A 120.5
C22A C23A H23A 120.5
C23A C24A C25A 120.2(13)
C23A C24A H24A 119.9
C25A C24A H24A 119.9
C26A C25A C24A 119.8(12)
C26A C25A H25A 120.1
C24A C25A H25A 120.1
C27A C26A C25A 118.8(12)
C27A C26A H26A 120.6
C25A C26A H26A 120.6
C22A C27A C26A 122.0(12)
C22A C27A N3A 116.9(11)
C26A C27A N3A 120.9(11)
N3A C28A C29A 125.8(11)
N3A C28A H28A 117.1
C29A C28A H28A 117.1
C28A C29A C30A 117.7(11)
C28A C29A C35A 122.2(10)
C30A C29A C35A 120.0(11)
C31A C30A C29A 123.1(11)
C31A C30A H30A 118.5
C29A C30A H30A 118.5
C30A C31A C33A 117.8(11)
C30A C31A C32A 122.6(11)
C33A C31A C32A 119.6(11)
C31A C32A H32A 109.5
C31A C32A H32B 109.5
H32A C32A H32B 109.5
C31A C32A H32C 109.5
H32A C32A H32C 109.5
H32B C32A H32C 109.5
C34A C33A C31A 122.5(11)
C34A C33A H33A 118.7
C31A C33A H33A 118.7
C33A C34A C36A 114.9(10)
C33A C34A C35A 120.3(11)
C36A C34A C35A 124.7(10)
O5A C35A C29A 119.2(10)
O5A C35A C34A 124.6(10)
C29A C35A C34A 116.1(10)
N4A C36A C34A 125.6(11)
N4A C36A H36A 117.2
C34A C36A H36A 117.2
C38A C37A C42A 117.8(11)
C38A C37A N4A 126.0(11)
C42A C37A N4A 116.1(11)
C37A C38A C39A 120.6(12)
C37A C38A H38A 119.7
C39A C38A H38A 119.7
C40A C39A C38A 119.2(13)
C40A C39A H39A 120.4
C38A C39A H39A 120.4
C39A C40A C41A 122.3(13)
C39A C40A H40A 118.8
C41A C40A H40A 118.8
C40A C41A C42A 117.5(12)
C40A C41A H41A 121.3
C42A C41A H41A 121.3
O6A C42A C41A 121.7(11)
O6A C42A C37A 115.6(11)
C41A C42A C37A 122.6(12)
C1A O1A H1A 109.5
C14A O2A Ni1 125.3(7)
C21A O3A Ni1 112.0(7)
C21A O3A H3J 124.0
Ni1 O3A H3J 124.0
C22A O4A H4A1 109.5
C35A O5A Ni1 125.9(7)
C42A O6A Ni1 114.1(7)
C42A O6A H6J 123.0
Ni1 O6A H6J 122.8
N3B Ni2 N2B 170.3(4)
N3B Ni2 O2B 97.6(4)
N2B Ni2 O2B 91.0(3)
N3B Ni2 O4B 79.9(4)
N2B Ni2 O4B 94.8(4)
O2B Ni2 O4B 97.5(3)
N3B Ni2 O5B 88.6(4)
N2B Ni2 O5B 96.5(3)
O2B Ni2 O5B 85.0(3)
O4B Ni2 O5B 168.4(3)
N3B Ni2 O3B 93.5(4)
N2B Ni2 O3B 78.2(4)
O2B Ni2 O3B 168.3(3)
O4B Ni2 O3B 88.0(3)
O5B Ni2 O3B 91.7(3)
C2B C1B O1B 125.1(12)
C2B C1B C6B 119.4(12)
O1B C1B C6B 115.5(11)
C1B C2B C3B 120.3(13)
C1B C2B H2B 119.8
C3B C2B H2B 119.9
C4B C3B C2B 120.7(12)
C4B C3B H3B 119.6
C2B C3B H3B 119.6
C3B C4B C5B 120.3(13)
C3B C4B H4B 119.9
C5B C4B H4B 119.9
C6B C5B C4B 119.4(12)
C6B C5B H5B 120.3
C4B C5B H5B 120.3
C5B C6B C1B 119.9(11)
C5B C6B N1B 122.5(11)
C1B C6B N1B 117.5(11)
N1B C7B C8B 124.3(11)
N1B C7B H7B 117.8
C8B C7B H7B 117.8
C14B C8B C7B 122.3(11)
C14B C8B C9B 121.6(10)
C7B C8B C9B 116.0(10)
C10B C9B C8B 121.7(10)
C10B C9B H9B 119.2
C8B C9B H9B 119.2
C9B C10B C12B 115.9(11)
C9B C10B C11B 122.4(11)
C12B C10B C11B 121.7(11)
C10B C11B H11D 109.5
C10B C11B H11E 109.5
H11D C11B H11E 109.5
C10B C11B H11F 109.5
H11D C11B H11F 109.5
H11E C11B H11F 109.5
C13B C12B C10B 125.6(11)
C13B C12B H12B 117.2
C10B C12B H12B 117.2
C12B C13B C14B 118.5(10)
C12B C13B C15B 116.3(11)
C14B C13B C15B 125.2(11)
O2B C14B C8B 120.0(10)
O2B C14B C13B 123.5(10)
C8B C14B C13B 116.6(10)
N2B C15B C13B 124.9(11)
N2B C15B H15B 117.5
C13B C15B H15B 117.5
C21B C16B C17B 118.8(11)
C21B C16B N2B 116.6(11)
C17B C16B N2B 124.6(12)
C18B C17B C16B 120.6(14)
C18B C17B H17B 119.7
C16B C17B H17B 119.7
C19B C18B C17B 118.4(14)
C19B C18B H18B 120.8
C17B C18B H18B 120.8
C18B C19B C20B 124.3(13)
C18B C19B H19B 117.8
C20B C19B H19B 117.8
C19B C20B C21B 117.2(14)
C19B C20B H20B 121.4
C21B C20B H20B 121.4
O3B C21B C16B 115.8(10)
O3B C21B C20B 123.6(12)
C16B C21B C20B 120.6(13)
O4B C22B C27B 119.2(12)
O4B C22B C23B 122.1(13)
C27B C22B C23B 118.6(13)
C24B C23B C22B 120.2(15)
C24B C23B H23B 119.9
C22B C23B H23B 119.9
C23B C24B C25B 121.0(15)
C23B C24B H24B 119.5
C25B C24B H24B 119.5
C26B C25B C24B 117.2(15)
C26B C25B H25B 121.4
C24B C25B H25B 121.4
C27B C26B C25B 121.6(15)
C27B C26B H26B 119.2
C25B C26B H26B 119.2
C26B C27B C22B 121.1(13)
C26B C27B N3B 126.7(13)
C22B C27B N3B 112.0(12)
N3B C28B C29B 123.1(12)
N3B C28B H28B 118.5
C29B C28B H28B 118.5
C30B C29B C35B 119.1(11)
C30B C29B C28B 117.0(11)
C35B C29B C28B 123.8(11)
C29B C30B C31B 125.7(11)
C29B C30B H30B 117.2
C31B C30B H30B 117.2
C33B C31B C30B 115.5(11)
C33B C31B C32B 122.6(10)
C30B C31B C32B 121.9(10)
C31B C32B H32D 109.5
C31B C32B H32E 109.5
H32D C32B H32E 109.5
C31B C32B H32F 109.5
H32D C32B H32F 109.5
H32E C32B H32F 109.5
C31B C33B C34B 123.0(11)
C31B C33B H33B 118.5
C34B C33B H33B 118.5
C36B C34B C33B 118.6(10)
C36B C34B C35B 121.3(10)
C33B C34B C35B 120.0(10)
O5B C35B C34B 120.2(10)
O5B C35B C29B 123.1(10)
C34B C35B C29B 116.7(10)
N4B C36B C34B 124.1(11)
N4B C36B H36B 117.9
C34B C36B H36B 117.9
C38B C37B C42B 120.5(11)
C38B C37B N4B 122.5(10)
C42B C37B N4B 116.9(10)
C39B C38B C37B 119.9(12)
C39B C38B H38B 120.1
C37B C38B H38B 120.1
C38B C39B C40B 119.2(12)
C38B C39B H39B 120.4
C40B C39B H39B 120.4
C41B C40B C39B 119.5(12)
C41B C40B H40B 120.2
C39B C40B H40B 120.2
C42B C41B C40B 122.4(12)
C42B C41B H41B 118.8
C40B C41B H41B 118.8
C41B C42B O6B 124.4(11)
C41B C42B C37B 118.3(11)
O6B C42B C37B 117.3(10)
C1B O1B H1B 109.5
C14B O2B Ni2 121.6(6)
C21B O3B Ni2 111.9(7)
C21B O3B H3K 124.1
Ni2 O3B H3K 124.0
C22B O4B Ni2 111.6(8)
C22B O4B H4J 124.2
Ni2 O4B H4J 124.2
C35B O5B Ni2 117.5(7)
C42B O6B H6B 109.5
N1C Ni3 N4C 169.8(4)
N1C Ni3 O5C 96.9(4)
N4C Ni3 O5C 89.3(4)
N1C Ni3 O2C 90.8(4)
N4C Ni3 O2C 97.8(4)
O5C Ni3 O2C 84.7(3)
N1C Ni3 O6C 92.3(4)
N4C Ni3 O6C 81.2(4)
O5C Ni3 O6C 170.3(3)
O2C Ni3 O6C 98.3(3)
N1C Ni3 O1C 77.9(4)
N4C Ni3 O1C 93.9(4)
O5C Ni3 O1C 91.7(3)
O2C Ni3 O1C 167.7(3)
O6C Ni3 O1C 87.2(3)
O1C C1C C2C 125.5(13)
O1C C1C C6C 115.8(12)
C2C C1C C6C 118.7(14)
C1C C2C C3C 120.4(15)
C1C C2C H2C 119.8
C3C C2C H2C 119.8
C4C C3C C2C 121.3(15)
C4C C3C H3C 119.3
C2C C3C H3C 119.3
C3C C4C C5C 119.5(15)
C3C C4C H4C 120.2
C5C C4C H4C 120.2
C6C C5C C4C 119.5(15)
C6C C5C H5C 120.3
C4C C5C H5C 120.3
N1C C6C C5C 125.1(13)
N1C C6C C1C 114.4(12)
C5C C6C C1C 120.5(13)
N1C C7C C8C 122.7(12)
N1C C7C H7C 118.7
C8C C7C H7C 118.7
C9C C8C C14C 118.6(12)
C9C C8C C7C 115.5(11)
C14C C8C C7C 125.6(11)
C10C C9C C8C 124.6(13)
C10C C9C H9C 117.7
C8C C9C H9C 117.7
C9C C10C C12C 117.9(12)
C9C C10C C11C 119.8(13)
C12C C10C C11C 122.2(13)
C10C C11C H11G 109.5
C10C C11C H11H 109.5
H11G C11C H11H 109.5
C10C C11C H11I 109.5
H11G C11C H11I 109.5
H11H C11C H11I 109.5
C10C C12C C13C 120.7(13)
C10C C12C H12C 119.6
C13C C12C H12C 119.6
C15C C13C C14C 122.2(11)
C15C C13C C12C 116.3(12)
C14C C13C C12C 121.4(12)
O2C C14C C13C 120.1(11)
O2C C14C C8C 123.1(11)
C13C C14C C8C 116.8(11)
N2C C15C C13C 123.9(12)
N2C C15C H15C 118.0
C13C C15C H15C 118.0
C17C C16C C21C 119.5(13)
C17C C16C N2C 123.8(11)
C21C C16C N2C 116.4(12)
C18C C17C C16C 121.9(13)
C18C C17C H17C 119.1
C16C C17C H17C 119.1
C17C C18C C19C 118.8(14)
C17C C18C H18C 120.6
C19C C18C H18C 120.6
C18C C19C C20C 121.4(13)
C18C C19C H19C 119.3
C20C C19C H19C 119.3
C21C C20C C19C 118.3(12)
C21C C20C H20C 120.9
C19C C20C H20C 120.9
C20C C21C O3C 121.9(11)
C20C C21C C16C 120.0(13)
O3C C21C C16C 118.0(12)
O4C C22C C27C 117.3(13)
O4C C22C C23C 123.9(16)
C27C C22C C23C 118.8(16)
C24C C23C C22C 117.0(17)
C24C C23C H23C 121.5
C22C C23C H23C 121.5
C25C C24C C23C 124.0(16)
C25C C24C H24C 118.0
C23C C24C H24C 118.0
C26C C25C C24C 117.9(17)
C26C C25C H25C 121.0
C24C C25C H25C 121.0
C25C C26C C27C 120.9(17)
C25C C26C H26C 119.5
C27C C26C H26C 119.5
C22C C27C C26C 120.9(14)
C22C C27C N3C 117.6(14)
C26C C27C N3C 121.5(15)
N3C C28C C29C 125.7(13)
N3C C28C H28C 117.1
C29C C28C H28C 117.1
C30C C29C C28C 116.5(12)
C30C C29C C35C 121.7(12)
C28C C29C C35C 121.9(13)
C31C C30C C29C 122.5(13)
C31C C30C H30C 118.7
C29C C30C H30C 118.7
C30C C31C C33C 117.2(13)
C30C C31C C32C 121.9(13)
C33C C31C C32C 120.9(13)
C31C C32C H32G 109.5
C31C C32C H32H 109.5
H32G C32C H32H 109.5
C31C C32C H32I 109.5
H32G C32C H32I 109.5
H32H C32C H32I 109.5
C31C C33C C34C 123.7(13)
C31C C33C H33C 118.2
C34C C33C H33C 118.2
C33C C34C C35C 119.1(12)
C33C C34C C36C 116.3(11)
C35C C34C C36C 124.6(12)
O5C C35C C29C 120.8(11)
O5C C35C C34C 123.4(11)
C29C C35C C34C 115.8(12)
N4C C36C C34C 124.3(12)
N4C C36C H36C 117.8
C34C C36C H36C 117.8
C42C C37C C38C 120.9(12)
C42C C37C N4C 114.2(11)
C38C C37C N4C 124.8(12)
C39C C38C C37C 118.8(14)
C39C C38C H38C 120.6
C37C C38C H38C 120.6
C40C C39C C38C 120.7(13)
C40C C39C H39C 119.7
C38C C39C H39C 119.7
C39C C40C C41C 122.2(13)
C39C C40C H40C 118.9
C41C C40C H40C 118.9
C40C C41C C42C 118.8(14)
C40C C41C H41C 120.6
C42C C41C H41C 120.6
O6C C42C C41C 122.7(12)
O6C C42C C37C 118.8(11)
C41C C42C C37C 118.5(12)
C7A N1A C6A 125.2(11)
C7A N1A H1AA 117.4
C6A N1A H1AA 117.4
C15A N2A C16A 121.9(11)
C15A N2A Ni1 124.0(8)
C16A N2A Ni1 114.1(8)
C28A N3A C27A 126.6(10)
C28A N3A H3AA 116.7
C27A N3A H3AA 116.7
C36A N4A C37A 120.6(10)
C36A N4A Ni1 125.8(8)
C37A N4A Ni1 113.5(7)
C7B N1B C6B 126.2(10)
C7B N1B H1BA 116.9
C6B N1B H1BA 116.9
C15B N2B C16B 120.4(11)
C15B N2B Ni2 125.1(8)
C16B N2B Ni2 114.0(8)
C28B N3B C27B 120.5(11)
C28B N3B Ni2 125.1(9)
C27B N3B Ni2 113.4(8)
C36B N4B C37B 127.0(10)
C36B N4B H4BA 116.5
C37B N4B H4BA 116.5
C7C N1C C6C 121.0(11)
C7C N1C Ni3 125.0(9)
C6C N1C Ni3 113.8(8)
C15C N2C C16C 125.6(11)
C15C N2C H2CA 117.2
C16C N2C H2CA 117.2
C28C N3C C27C 127.0(13)
C28C N3C H3CA 116.5
C27C N3C H3CA 116.5
C36C N4C C37C 122.4(11)
C36C N4C Ni3 126.1(8)
C37C N4C Ni3 111.2(8)
C1C O1C Ni3 112.5(8)
C1C O1C H1J 123.8
Ni3 O1C H1J 123.7
C14C O2C Ni3 118.4(7)
C21C O3C H3C1 109.5
C22C O4C H4 109.5
C35C O5C Ni3 122.3(7)
C42C O6C Ni3 111.7(8)
C42C O6C H1K 124.1
Ni3 O6C H1K 124.1
O1 N1 O2 143(2)
O1 N1 O3 109(2)
O2 N1 O3 108.0(17)
O6 N2 O4 128.1(16)
O6 N2 O5 116.0(18)
O4 N2 O5 115.9(17)
O7 N3 O8 118(3)
O7 N3 O9 115(3)
O8 N3 O9 127(3)
O11 N4 O10 124(3)
O11 N4 O12 127(3)
O10 N4 O12 109(2)
O13 N5 O15 124.3(15)
O13 N5 O14 125.3(15)
O15 N5 O14 109.9(13)
O18 N6 O16 129(3)
O18 N6 O17 121(3)
O16 N6 O17 109(3)
C20 O20 H20 109.5
O20 C20 H20D 109.5
O20 C20 H20E 109.5
H20D C20 H20E 109.5
O20 C20 H20F 109.5
H20D C20 H20F 109.5
H20E C20 H20F 109.5
C21 O21 H21 109.5
O21 C21 H21D 109.5
O21 C21 H21E 109.5
H21D C21 H21E 109.5
O21 C21 H21F 109.5
H21D C21 H21F 109.5
H21E C21 H21F 109.5
C22 O22 H22 109.5
O22 C22 H22A 109.5
O22 C22 H22B 109.5
H22A C22 H22B 109.5
O22 C22 H22C 109.5
H22A C22 H22C 109.5
H22B C22 H22C 109.5
C23 O23 H23 109.5
O23 C23 H23D 109.5
O23 C23 H23E 109.5
H23D C23 H23E 109.5
O23 C23 H23F 109.5
H23D C23 H23F 109.5
H23E C23 H23F 109.5
C24 O24 H24 109.5
O24 C24 H24D 109.5
O24 C24 H24E 109.5
H24D C24 H24E 109.5
O24 C24 H24F 109.5
H24D C24 H24F 109.5
H24E C24 H24F 109.5
C25 O25 H25 109.5
O25 C25 H25D 109.5
O25 C25 H25E 109.5
H25D C25 H25E 109.5
O25 C25 H25F 109.5
H25D C25 H25F 109.5
H25E C25 H25F 109.5

loop_
_geom_bond_atom_site_label_1
_geom_bond_atom_site_label_2
_geom_bond_distance
Ni1 N2A 1.993(10)
Ni1 O5A 2.001(7)
Ni1 N4A 2.001(10)
Ni1 O2A 2.021(7)
Ni1 O6A 2.079(8)
Ni1 O3A 2.093(8)
C1A O1A 1.356(15)
C1A C6A 1.410(18)
C1A C2A 1.378(18)
C2A C3A 1.365(19)
C2A H2A 0.9500
C3A C4A 1.335(19)
C3A H3A 0.9500
C4A C5A 1.397(18)
C4A H4A 0.9500
C5A C6A 1.419(18)
C5A H5A 0.9500
C6A N1A 1.429(16)
C7A N1A 1.293(15)
C7A C8A 1.416(17)
C7A H7A 0.9500
C8A C9A 1.405(17)
C8A C14A 1.433(17)
C9A C10A 1.385(17)
C9A H9A 0.9500
C10A C12A 1.404(17)
C10A C11A 1.494(17)
C11A H11A 0.9800
C11A H11B 0.9800
C11A H11C 0.9800
C12A C13A 1.361(16)
C12A H12A 0.9500
C13A C14A 1.438(17)
C13A C15A 1.443(17)
C14A O2A 1.298(13)
C15A N2A 1.296(15)
C15A H15A 0.9500
C16A C17A 1.398(17)
C16A C21A 1.384(17)
C16A N2A 1.436(15)
C17A C18A 1.383(18)
C17A H17A 0.9500
C18A C19A 1.348(18)
C18A H18A 0.9500
C19A C20A 1.341(18)
C19A H19A 0.9500
C20A C21A 1.401(18)
C20A H20A 0.9500
C21A O3A 1.352(15)
C22A O4A 1.380(15)
C22A C27A 1.346(17)
C22A C23A 1.397(17)
C23A C24A 1.377(17)
C23A H23A 0.9500
C24A C25A 1.393(17)
C24A H24A 0.9500
C25A C26A 1.388(17)
C25A H25A 0.9500
C26A C27A 1.370(17)
C26A H26A 0.9500
C27A N3A 1.434(15)
C28A N3A 1.338(14)
C28A C29A 1.381(16)
C28A H28A 0.9500
C29A C30A 1.416(16)
C29A C35A 1.453(16)
C30A C31A 1.376(16)
C30A H30A 0.9500
C31A C33A 1.412(16)
C31A C32A 1.478(16)
C32A H32A 0.9800
C32A H32B 0.9800
C32A H32C 0.9800
C33A C34A 1.399(16)
C33A H33A 0.9500
C34A C36A 1.451(16)
C34A C35A 1.459(16)
C35A O5A 1.293(13)
C36A N4A 1.276(14)
C36A H36A 0.9500
C37A C38A 1.373(17)
C37A C42A 1.405(17)
C37A N4A 1.439(15)
C38A C39A 1.399(17)
C38A H38A 0.9500
C39A C40A 1.367(18)
C39A H39A 0.9500
C40A C41A 1.378(18)
C40A H40A 0.9500
C41A C42A 1.369(17)
C41A H41A 0.9500
C42A O6A 1.363(15)
O1A H1A 0.8400
O3A H3J 0.9719
O4A H4A1 0.8400
O6A H6J 0.9739
Ni2 N3B 1.988(10)
Ni2 N2B 2.002(10)
Ni2 O2B 2.048(7)
Ni2 O4B 2.044(8)
Ni2 O5B 2.070(7)
Ni2 O3B 2.145(8)
C1B C2B 1.370(17)
C1B O1B 1.366(15)
C1B C6B 1.400(18)
C2B C3B 1.376(18)
C2B H2B 0.9500
C3B C4B 1.361(18)
C3B H3B 0.9500
C4B C5B 1.385(17)
C4B H4B 0.9500
C5B C6B 1.384(17)
C5B H5B 0.9500
C6B N1B 1.424(15)
C7B N1B 1.310(14)
C7B C8B 1.404(16)
C7B H7B 0.9500
C8B C14B 1.413(16)
C8B C9B 1.419(16)
C9B C10B 1.384(16)
C9B H9B 0.9500
C10B C12B 1.390(16)
C10B C11B 1.493(16)
C11B H11D 0.9800
C11B H11E 0.9800
C11B H11F 0.9800
C12B C13B 1.386(16)
C12B H12B 0.9500
C13B C14B 1.443(16)
C13B C15B 1.439(16)
C14B O2B 1.296(13)
C15B N2B 1.282(15)
C15B H15B 0.9500
C16B C21B 1.389(18)
C16B C17B 1.386(18)
C16B N2B 1.415(15)
C17B C18B 1.392(18)
C17B H17B 0.9500
C18B C19B 1.337(19)
C18B H18B 0.9500
C19B C20B 1.364(19)
C19B H19B 0.9500
C20B C21B 1.404(17)
C20B H20B 0.9500
C21B O3B 1.363(15)
C22B O4B 1.331(15)
C22B C27B 1.393(19)
C22B C23B 1.400(19)
C23B C24B 1.36(2)
C23B H23B 0.9500
C24B C25B 1.41(2)
C24B H24B 0.9500
C25B C26B 1.41(2)
C25B H25B 0.9500
C26B C27B 1.335(19)
C26B H26B 0.9500
C27B N3B 1.439(17)
C28B N3B 1.301(15)
C28B C29B 1.467(17)
C28B H28B 0.9500
C29B C30B 1.367(16)
C29B C35B 1.430(16)
C30B C31B 1.392(16)
C30B H30B 0.9500
C31B C33B 1.363(16)
C31B C32B 1.517(16)
C32B H32D 0.9800
C32B H32E 0.9800
C32B H32F 0.9800
C33B C34B 1.421(16)
C33B H33B 0.9500
C34B C36B 1.390(15)
C34B C35B 1.428(16)
C35B O5B 1.288(13)
C36B N4B 1.322(14)
C36B H36B 0.9500
C37B C38B 1.375(16)
C37B C42B 1.391(16)
C37B N4B 1.416(15)
C38B C39B 1.367(17)
C38B H38B 0.9500
C39B C40B 1.396(17)
C39B H39B 0.9500
C40B C41B 1.350(17)
C40B H40B 0.9500
C41B C42B 1.353(16)
C41B H41B 0.9500
C42B O6B 1.344(14)
O1B H1B 0.8400
O3B H3K 0.9736
O4B H4J 0.9768
O6B H6B 0.8400
Ni3 N1C 2.010(10)
Ni3 N4C 2.008(10)
Ni3 O5C 2.035(8)
Ni3 O2C 2.039(8)
Ni3 O6C 2.051(8)
Ni3 O1C 2.122(9)
C1C O1C 1.330(16)
C1C C2C 1.371(19)
C1C C6C 1.436(19)
C2C C3C 1.42(2)
C2C H2C 0.9500
C3C C4C 1.38(2)
C3C H3C 0.9500
C4C C5C 1.40(2)
C4C H4C 0.9500
C5C C6C 1.41(2)
C5C H5C 0.9500
C6C N1C 1.409(17)
C7C N1C 1.295(15)
C7C C8C 1.454(18)
C7C H7C 0.9500
C8C C9C 1.411(17)
C8C C14C 1.433(17)
C9C C10C 1.377(18)
C9C H9C 0.9500
C10C C12C 1.368(18)
C10C C11C 1.523(17)
C11C H11G 0.9800
C11C H11H 0.9800
C11C H11I 0.9800
C12C C13C 1.439(17)
C12C H12C 0.9500
C13C C15C 1.401(18)
C13C C14C 1.423(17)
C14C O2C 1.293(13)
C15C N2C 1.323(15)
C15C H15C 0.9500
C16C C17C 1.387(18)
C16C C21C 1.381(17)
C16C N2C 1.409(16)
C17C C18C 1.352(18)
C17C H17C 0.9500
C18C C19C 1.367(18)
C18C H18C 0.9500
C19C C20C 1.416(18)
C19C H19C 0.9500
C20C C21C 1.382(18)
C20C H20C 0.9500
C21C O3C 1.372(15)
C22C O4C 1.348(18)
C22C C27C 1.39(2)
C22C C23C 1.41(2)
C23C C24C 1.39(2)
C23C H23C 0.9500
C24C C25C 1.37(2)
C24C H24C 0.9500
C25C C26C 1.36(2)
C25C H25C 0.9500
C26C C27C 1.39(2)
C26C H26C 0.9500
C27C N3C 1.413(17)
C28C N3C 1.305(16)
C28C C29C 1.414(17)
C28C H28C 0.9500
C29C C30C 1.407(18)
C29C C35C 1.401(18)
C30C C31C 1.355(18)
C30C H30C 0.9500
C31C C33C 1.361(18)
C31C C32C 1.490(19)
C32C H32G 0.9800
C32C H32H 0.9800
C32C H32I 0.9800
C33C C34C 1.417(18)
C33C H33C 0.9500
C34C C35C 1.436(17)
C34C C36C 1.430(17)
C35C O5C 1.311(15)
C36C N4C 1.295(16)
C36C H36C 0.9500
C37C C42C 1.397(18)
C37C C38C 1.395(17)
C37C N4C 1.448(16)
C38C C39C 1.365(18)
C38C H38C 0.9500
C39C C40C 1.354(19)
C39C H39C 0.9500
C40C C41C 1.374(18)
C40C H40C 0.9500
C41C C42C 1.401(18)
C41C H41C 0.9500
C42C O6C 1.339(14)
N1A H1AA 0.8800
N3A H3AA 0.8800
N1B H1BA 0.8800
N4B H4BA 0.8800
N2C H2CA 0.8800
N3C H3CA 0.8800
O1C H1J 0.9743
O3C H3C1 0.8400
O4C H4 0.8400
O6C H1K 0.9756
N1 O1 1.099(17)
N1 O2 1.178(19)
N1 O3 1.31(2)
N2 O6 1.219(19)
N2 O4 1.245(19)
N2 O5 1.307(18)
N3 O7 1.26(3)
N3 O8 1.25(3)
N3 O9 1.35(3)
N4 O11 1.14(2)
N4 O10 1.21(2)
N4 O12 1.21(2)
N5 O13 1.181(15)
N5 O15 1.202(16)
N5 O14 1.229(17)
N6 O18 1.09(2)
N6 O16 1.14(3)
N6 O17 1.29(3)
O20 C20 1.400(2)
O20 H20 0.8400
C20 H20D 0.9800
C20 H20E 0.9800
C20 H20F 0.9800
O21 C21 1.400(2)
O21 H21 0.8400
C21 H21D 0.9800
C21 H21E 0.9800
C21 H21F 0.9800
O22 C22 1.400(2)
O22 H22 0.8400
C22 H22A 0.9800
C22 H22B 0.9800
C22 H22C 0.9800
O23 C23 1.400(2)
O23 H23 0.8400
C23 H23D 0.9800
C23 H23E 0.9800
C23 H23F 0.9800
O24 C24 1.401(2)
O24 H24 0.8400
C24 H24D 0.9800
C24 H24E 0.9800
C24 H24F 0.9800
O25 C25 1.400(2)
O25 H25 0.8400
C25 H25D 0.9800
C25 H25E 0.9800
C25 H25F 0.9800
